data_7241815
loop_
_publ_author_name
'Chahine, Ali Y.'
'Turner, David R.'
'Batten, Stuart R.'

_publ_section_title
;
 Crystal engineering of coordination polymers using flexible
 tetracarboxylate linkers with embedded cyclohexyldiamine cores
;
_journal_issue 3
_journal_name_full CrystEngComm
_journal_page_first 569
_journal_page_last 590
_journal_paper_doi 10.1039/D0CE01620A
_journal_volume 23
_journal_year 2021
_chemical_formula_moiety 'C42 H43.333 N3.333 Na1.333 O9.333 Zr0.667'
_chemical_formula_sum 'C42 H43.33 N3.33 Na1.33 O9.33 Zr0.67'
_chemical_formula_weight 835.60
_space_group_crystal_system triclinic
_space_group_IT_number 2
_space_group_name_Hall '-P 1'
_space_group_name_H-M_alt 'P -1'
_atom_sites_solution_hydrogens geom
_audit_creation_date 2020-09-25
_audit_creation_method
;
Olex2 1.3
(compiled 2020.07.31 svn.rc2a77460 for OlexSys, GUI svn.r6145)
;
_audit_update_record
;
2020-11-06 deposited with the CCDC.	2020-11-26 downloaded from the CCDC.
;
_cell_angle_alpha 66.42(3)
_cell_angle_beta 77.02(3)
_cell_angle_gamma 74.70(3)
_cell_formula_units_Z 3
_cell_length_a 12.330(3)
_cell_length_b 18.330(4)
_cell_length_c 18.920(4)
_cell_measurement_reflns_used 16624
_cell_measurement_temperature 100.0
_cell_measurement_theta_max 27.232
_cell_measurement_theta_min 1.185
_cell_volume 3745.7(17)
_computing_cell_refinement 'XDS (Kabsch, 1993)'
_computing_data_collection 'AS QEGUI'
_computing_data_reduction 'XDS (Kabsch, 1993)'
_computing_molecular_graphics 'Olex2 1.3 (Dolomanov et al., 2009)'
_computing_publication_material 'Olex2 1.3 (Dolomanov et al., 2009)'
_computing_structure_refinement 'SHELXL 2018/3 (Sheldrick, 2015)'
_computing_structure_solution 'SHELXT 2018/2 (Sheldrick, 2018)'
_diffrn_ambient_temperature 100.0
_diffrn_measured_fraction_theta_full 0.997
_diffrn_measured_fraction_theta_max 0.992
_diffrn_measurement_device_type 'ADSC Quantum 210r'
_diffrn_measurement_method 'Omega Scan'
_diffrn_radiation_monochromator 'Silicon Double Crystal'
_diffrn_radiation_source 'MX1 Beamline Australian Synchrotron'
_diffrn_radiation_type Synchrotron
_diffrn_radiation_wavelength 0.71073
_diffrn_reflns_av_R_equivalents 0.0716
_diffrn_reflns_av_unetI/netI 0.0361
_diffrn_reflns_Laue_measured_fraction_full 0.997
_diffrn_reflns_Laue_measured_fraction_max 0.992
_diffrn_reflns_limit_h_max 15
_diffrn_reflns_limit_h_min -15
_diffrn_reflns_limit_k_max 23
_diffrn_reflns_limit_k_min -23
_diffrn_reflns_limit_l_max 24
_diffrn_reflns_limit_l_min -24
_diffrn_reflns_number 141741
_diffrn_reflns_point_group_measured_fraction_full 0.997
_diffrn_reflns_point_group_measured_fraction_max 0.992
_diffrn_reflns_theta_full 25.242
_diffrn_reflns_theta_max 27.232
_diffrn_reflns_theta_min 1.185
_diffrn_standards_number 0
_exptl_absorpt_coefficient_mu 0.215
_exptl_absorpt_correction_type multi-scan
_exptl_absorpt_process_details 'XDS (Kabsch, 1993)'
_exptl_crystal_colour colourless
_exptl_crystal_colour_primary colourless
_exptl_crystal_density_diffrn 1.111
_exptl_crystal_description block
_exptl_crystal_F_000 1304
_exptl_crystal_size_max 0.02
_exptl_crystal_size_mid 0.01
_exptl_crystal_size_min 0.01
_exptl_transmission_factor_max 0.4342
_exptl_transmission_factor_min 0.3441
_refine_diff_density_max 0.875
_refine_diff_density_min -1.502
_refine_diff_density_rms 0.083
_refine_ls_extinction_method none
_refine_ls_goodness_of_fit_ref 1.051
_refine_ls_hydrogen_treatment constr
_refine_ls_matrix_type full
_refine_ls_number_parameters 770
_refine_ls_number_reflns 16624
_refine_ls_number_restraints 0
_refine_ls_restrained_S_all 1.051
_refine_ls_R_factor_all 0.0755
_refine_ls_R_factor_gt 0.0663
_refine_ls_shift/su_max 0.000
_refine_ls_shift/su_mean 0.000
_refine_ls_structure_factor_coef Fsqd
_refine_ls_weighting_details 'w=1/[\s^2^(Fo^2^)+(0.1271P)^2^+2.5989P] where P=(Fo^2^+2Fc^2^)/3'
_refine_ls_weighting_scheme calc
_refine_ls_wR_factor_gt 0.1925
_refine_ls_wR_factor_ref 0.2055
_reflns_Friedel_coverage 0.000
_reflns_number_gt 13952
_reflns_number_total 16624
_reflns_threshold_expression 'I > 2\s(I)'
_cod_data_source_file d0ce01620a2.cif
_cod_data_source_block 12
_cod_depositor_comments
;
The following automatic conversions were performed:

data item '_exptl_absorpt_correction_type' value 'Multi-Scan' was
changed to 'multi-scan' in accordance with the
/home/data/users/saulius/crontab/automatic-downloads/rss-feeds/RSC/lib/dictionaries/cif_core.dic
dictionary named 'cif_core.dic' version 2.4.2 last updated on
2011-04-26.

Automatic conversion script
Id: cif_fix_values 7556 2019-12-06 15:28:31Z antanas 

 Adding full bibliography for 7241796--7241816.cif.
;
_cod_database_code 7241815
_shelx_shelxl_version_number 2018/3
_shelx_space_group_comment
;
The symmetry employed for this shelxl refinement is uniquely defined
by the following loop, which should always be used as a source of
symmetry information in preference to the above space-group names.
They are only intended as comments.
;
_shelx_estimated_absorpt_t_max 0.998
_shelx_estimated_absorpt_t_min 0.996
_olex2_refinement_description
;
1. Fixed Uiso
 At 1.2 times of:
  All C(H) groups, All C(H,H) groups
 At 1.5 times of:
  All C(H,H,H) groups
2.a Ternary CH refined with riding coordinates:
 C1(H1), C4(H4), C39(H39)
2.b Secondary CH2 refined with riding coordinates:
 C2(H2A,H2B), C3(H3A,H3B), C5(H5A,H5B), C6(H6A,H6B), C7(H7A,H7B), C8(H8A,H8B),
 C9(H9A,H9B), C10(H10A,H10B), C40(H40A,H40B), C41(H41A,H41B), C42(H42A,H42B),
 C51(H51A,H51B)
2.c Aromatic/amide H refined with riding coordinates:
 C12(H12), C13(H13), C15(H15), C16(H16), C19(H19), C20(H20), C22(H22),
 C23(H23), C26(H26), C27(H27), C29(H29), C30(H30), C33(H33), C34(H34), C36(H36),
  C37(H37), C45(H45), C46(H46), C48(H48), C49(H49), C53(H53), C54(H54),
 C57(H57), C58(H58), C59(H59), C62(H62)
2.d Idealised Me refined as rotating group:
 C60(H60A,H60B,H60C), C61(H61A,H61B,H61C), C63(H63A,H63B,H63C), C64(H64A,H64B,
 H64C)
;
_smtbx_masks_void_probe_radius 1.2
_smtbx_masks_void_truncation_radius 1.2
_olex2_submission_special_instructions 'No special instructions were received'

loop_
_space_group_symop_operation_xyz
'x, y, z'
'-x, -y, -z'

loop_
_atom_site_label
_atom_site_type_symbol
_atom_site_fract_x
_atom_site_fract_y
_atom_site_fract_z
_atom_site_U_iso_or_equiv
_atom_site_adp_type
_atom_site_occupancy
_atom_site_site_symmetry_order
_atom_site_calc_flag
_atom_site_refinement_flags_posn
_atom_site_refinement_flags_adp
_atom_site_refinement_flags_occupancy
_atom_site_disorder_assembly
_atom_site_disorder_group
Na1 Na -0.61928(11) 0.00237(7) 0.46205(7) 0.0491(3) Uani 1 1 d . . . . .
Zr1 Zr 0.51073(2) 0.03420(2) 0.23030(2) 0.04180(10) Uani 1 1 d . . . . .
Na2 Na 0.46512(11) 0.09529(8) 0.01531(7) 0.0535(3) Uani 1 1 d . . . . .
O1 O -0.3856(2) 0.97345(14) 0.15919(13) 0.0569(5) Uani 1 1 d . . . . .
O2 O -0.4017(2) 0.97552(16) 0.04461(15) 0.0636(6) Uani 1 1 d . . . . .
O3 O 0.34176(18) 0.89898(13) -0.17968(12) 0.0484(5) Uani 1 1 d . . . . .
O4 O 0.47893(18) 0.86146(12) -0.10938(11) 0.0466(4) Uani 1 1 d . . . . .
O5 O -0.64059(19) 0.13417(13) 0.37998(12) 0.0498(5) Uani 1 1 d . . . . .
O6 O -0.55999(18) 0.13430(12) 0.26223(12) 0.0452(4) Uani 1 1 d . . . . .
O7 O 0.2932(2) 0.12854(19) 0.08029(14) 0.0683(7) Uani 1 1 d . . . . .
O8 O 0.35625(18) 0.05059(13) 0.19311(13) 0.0482(5) Uani 1 1 d . . . . .
O9 O 0.57904(19) -0.04824(14) 0.44723(12) 0.0527(5) Uani 1 1 d . . . . .
O10 O 0.60882(19) -0.00961(13) 0.31931(12) 0.0517(5) Uani 1 1 d . . . . .
O11 O 1.3790(2) -0.03276(14) 0.35722(15) 0.0586(6) Uani 1 1 d . . . . .
O12 O 1.4851(2) -0.09264(13) 0.27992(14) 0.0579(5) Uani 1 1 d . . . . .
O13 O 0.5631(3) 0.1603(2) -0.10191(19) 0.0880(9) Uani 1 1 d . . . . .
O14 O -0.7658(3) -0.05068(19) 0.54567(18) 0.0793(8) Uani 1 1 d . . . . .
N1 N -0.1646(2) 0.34393(14) 0.25642(15) 0.0465(5) Uani 1 1 d . . . . .
N2 N 0.0463(2) 0.62581(14) 0.11681(15) 0.0473(5) Uani 1 1 d . . . . .
N3 N 1.0849(2) -0.35237(15) 0.45561(17) 0.0539(6) Uani 1 1 d . . . . .
N4 N 0.7233(3) 0.1433(2) -0.1835(2) 0.0754(9) Uani 1 1 d . . . . .
N5 N -0.8868(3) -0.03532(17) 0.64960(17) 0.0562(6) Uani 1 1 d . . . . .
C1 C -0.0307(3) 0.56755(18) 0.15681(18) 0.0470(6) Uani 1 1 d . . . . .
H1 H -0.107100 0.599965 0.167910 0.056 Uiso 1 1 calc R U . . .
C2 C 0.0008(3) 0.50399(19) 0.23525(18) 0.0506(7) Uani 1 1 d . . . . .
H2A H 0.076455 0.470494 0.227051 0.061 Uiso 1 1 calc R U . . .
H2B H 0.005251 0.531741 0.269621 0.061 Uiso 1 1 calc R U . . .
C3 C -0.0866(3) 0.4490(2) 0.27480(18) 0.0521(7) Uani 1 1 d . . . . .
H3A H -0.063841 0.408055 0.324923 0.063 Uiso 1 1 calc R U . . .
H3B H -0.161702 0.481764 0.285591 0.063 Uiso 1 1 calc R U . . .
C4 C -0.0942(3) 0.40649(18) 0.22162(18) 0.0465(6) Uani 1 1 d . . . . .
H4 H -0.015295 0.377920 0.209470 0.056 Uiso 1 1 calc R U . . .
C5 C -0.1293(3) 0.46935(19) 0.14414(19) 0.0504(7) Uani 1 1 d . . . . .
H5A H -0.132978 0.441390 0.109770 0.060 Uiso 1 1 calc R U . . .
H5B H -0.205715 0.501465 0.153327 0.060 Uiso 1 1 calc R U . . .
C6 C -0.0445(3) 0.52594(19) 0.10447(18) 0.0501(6) Uani 1 1 d . . . . .
H6A H -0.070700 0.567750 0.055707 0.060 Uiso 1 1 calc R U . . .
H6B H 0.030014 0.494385 0.090642 0.060 Uiso 1 1 calc R U . . .
C7 C 0.0326(3) 0.68278(18) 0.15569(19) 0.0503(6) Uani 1 1 d . . . . .
H7A H 0.098092 0.710512 0.136460 0.060 Uiso 1 1 calc R U . . .
H7B H 0.032534 0.652292 0.212286 0.060 Uiso 1 1 calc R U . . .
C8 C 0.1661(3) 0.58943(18) 0.10296(19) 0.0501(6) Uani 1 1 d . . . . .
H8A H 0.173301 0.545319 0.083615 0.060 Uiso 1 1 calc R U . . .
H8B H 0.199415 0.565901 0.152220 0.060 Uiso 1 1 calc R U . . .
C9 C -0.2774(3) 0.36965(19) 0.29362(19) 0.0493(6) Uani 1 1 d . . . . .
H9A H -0.308641 0.426339 0.262084 0.059 Uiso 1 1 calc R U . . .
H9B H -0.271785 0.367826 0.345709 0.059 Uiso 1 1 calc R U . . .
C10 C -0.1061(3) 0.26781(18) 0.30879(18) 0.0477(6) Uani 1 1 d . . . . .
H10A H -0.160337 0.230721 0.335913 0.057 Uiso 1 1 calc R U . . .
H10B H -0.080045 0.278892 0.348698 0.057 Uiso 1 1 calc R U . . .
C11 C -0.0751(3) 0.74550(18) 0.14241(19) 0.0487(6) Uani 1 1 d . . . . .
C12 C -0.0910(3) 0.8011(2) 0.0681(2) 0.0581(8) Uani 1 1 d . . . . .
H12 H -0.036574 0.796081 0.025065 0.070 Uiso 1 1 calc R U . . .
C13 C -0.1846(3) 0.8637(2) 0.0556(2) 0.0596(8) Uani 1 1 d . . . . .
H13 H -0.194947 0.900340 0.004131 0.072 Uiso 1 1 calc R U . . .
C14 C -0.2635(3) 0.87325(19) 0.11761(19) 0.0490(6) Uani 1 1 d . . . . .
C15 C -0.2520(3) 0.8160(2) 0.1914(2) 0.0572(8) Uani 1 1 d . . . . .
H15 H -0.307674 0.820475 0.234038 0.069 Uiso 1 1 calc R U . . .
C16 C -0.1591(3) 0.7518(2) 0.2035(2) 0.0580(8) Uani 1 1 d . . . . .
H16 H -0.153149 0.711803 0.254134 0.070 Uiso 1 1 calc R U . . .
C17 C -0.3577(3) 0.94564(19) 0.10467(18) 0.0483(6) Uani 1 1 d . . . . .
C18 C 0.2291(3) 0.65431(18) 0.04315(18) 0.0482(6) Uani 1 1 d . . . . .
C19 C 0.1850(3) 0.7044(2) -0.02617(19) 0.0524(7) Uani 1 1 d . . . . .
H19 H 0.119697 0.694949 -0.037374 0.063 Uiso 1 1 calc R U . . .
C20 C 0.2365(3) 0.7676(2) -0.07850(18) 0.0524(7) Uani 1 1 d . . . . .
H20 H 0.205962 0.801639 -0.125463 0.063 Uiso 1 1 calc R U . . .
C21 C 0.3325(3) 0.78194(18) -0.06296(17) 0.0477(6) Uani 1 1 d . . . . .
C22 C 0.3794(3) 0.73047(18) 0.00464(19) 0.0511(7) Uani 1 1 d . . . . .
H22 H 0.446430 0.738514 0.014900 0.061 Uiso 1 1 calc R U . . .
C23 C 0.3270(3) 0.66722(19) 0.05697(19) 0.0523(7) Uani 1 1 d . . . . .
H23 H 0.358827 0.632113 0.103134 0.063 Uiso 1 1 calc R U . . .
C24 C 0.3861(3) 0.85046(18) -0.11924(17) 0.0457(6) Uani 1 1 d . . . . .
C25 C -0.0052(2) 0.22615(17) 0.26739(17) 0.0442(6) Uani 1 1 d . . . . .
C26 C 0.0038(3) 0.24114(19) 0.18835(18) 0.0495(6) Uani 1 1 d . . . . .
H26 H -0.054810 0.278300 0.159548 0.059 Uiso 1 1 calc R U . . .
C27 C 0.0962(3) 0.20296(19) 0.15131(18) 0.0500(6) Uani 1 1 d . . . . .
H27 H 0.101479 0.214619 0.097139 0.060 Uiso 1 1 calc R U . . .
C28 C 0.1827(3) 0.14682(18) 0.19317(17) 0.0466(6) Uani 1 1 d . . . . .
C29 C 0.1739(3) 0.13036(18) 0.27240(17) 0.0460(6) Uani 1 1 d . . . . .
H29 H 0.231059 0.091749 0.301675 0.055 Uiso 1 1 calc R U . . .
C30 C 0.0813(3) 0.17062(17) 0.30844(16) 0.0451(6) Uani 1 1 d . . . . .
H30 H 0.076662 0.160119 0.362324 0.054 Uiso 1 1 calc R U . . .
C31 C 0.2835(3) 0.1077(2) 0.15125(18) 0.0504(7) Uani 1 1 d . . . . .
C32 C -0.3564(2) 0.31521(17) 0.30178(18) 0.0459(6) Uani 1 1 d . . . . .
C33 C -0.3747(3) 0.30693(18) 0.23569(19) 0.0507(7) Uani 1 1 d . . . . .
H33 H -0.338749 0.336449 0.186118 0.061 Uiso 1 1 calc R U . . .
C34 C -0.4445(3) 0.25630(18) 0.24103(18) 0.0486(6) Uani 1 1 d . . . . .
H34 H -0.455453 0.250819 0.195415 0.058 Uiso 1 1 calc R U . . .
C35 C -0.4987(2) 0.21330(17) 0.31363(17) 0.0435(6) Uani 1 1 d . . . . .
C36 C -0.4830(3) 0.22276(18) 0.37930(18) 0.0474(6) Uani 1 1 d . . . . .
H36 H -0.521230 0.195052 0.428691 0.057 Uiso 1 1 calc R U . . .
C37 C -0.4114(3) 0.27267(19) 0.37319(18) 0.0488(6) Uani 1 1 d . . . . .
H37 H -0.399939 0.277768 0.418880 0.059 Uiso 1 1 calc R U . . .
C38 C -0.5720(3) 0.15678(16) 0.32052(17) 0.0439(6) Uani 1 1 d . . . . .
C39 C 1.0233(3) -0.41752(19) 0.4739(2) 0.0537(7) Uani 1 1 d . . . . .
H39 H 0.945603 -0.389858 0.459431 0.064 Uiso 1 1 calc R U . . .
C40 C 1.0726(4) -0.4727(2) 0.4256(2) 0.0631(9) Uani 1 1 d . . . . .
H40A H 1.080892 -0.438842 0.369532 0.076 Uiso 1 1 calc R U . . .
H40B H 1.148711 -0.503699 0.439304 0.076 Uiso 1 1 calc R U . . .
C41 C 1.0064(4) -0.4680(2) 0.5580(2) 0.0616(8) Uani 1 1 d . . . . .
H41A H 0.973118 -0.432264 0.588342 0.074 Uiso 1 1 calc R U . . .
H41B H 1.080808 -0.499117 0.575040 0.074 Uiso 1 1 calc R U . . .
C42 C 1.0594(3) -0.28774(19) 0.38249(19) 0.0512(7) Uani 1 1 d . . . . .
H42A H 1.058859 -0.312418 0.344648 0.061 Uiso 1 1 calc R U . . .
H42B H 1.121133 -0.256417 0.362008 0.061 Uiso 1 1 calc R U . . .
C44 C 0.9472(3) -0.22928(18) 0.38719(18) 0.0484(6) Uani 1 1 d . . . . .
C45 C 0.9060(3) -0.1762(2) 0.31828(19) 0.0540(7) Uani 1 1 d . . . . .
H45 H 0.947415 -0.178554 0.270157 0.065 Uiso 1 1 calc R U . . .
C46 C 0.8064(3) -0.12022(19) 0.31818(18) 0.0507(7) Uani 1 1 d . . . . .
H46 H 0.780005 -0.084211 0.270320 0.061 Uiso 1 1 calc R U . . .
C47 C 0.7441(3) -0.11642(17) 0.38873(17) 0.0455(6) Uani 1 1 d . . . . .
C48 C 0.7837(3) -0.16854(18) 0.45783(18) 0.0504(7) Uani 1 1 d . . . . .
H48 H 0.742202 -0.166010 0.505862 0.060 Uiso 1 1 calc R U . . .
C49 C 0.8850(3) -0.22511(18) 0.45718(18) 0.0510(7) Uani 1 1 d . . . . .
H49 H 0.911696 -0.261085 0.504961 0.061 Uiso 1 1 calc R U . . .
C50 C 0.6357(3) -0.05550(17) 0.38744(16) 0.0440(6) Uani 1 1 d . . . . .
C51 C 1.2041(3) -0.3786(2) 0.4648(3) 0.0688(10) Uani 1 1 d . . . . .
H51A H 1.241601 -0.412425 0.433093 0.083 Uiso 1 1 calc R U . . .
H51B H 1.211543 -0.412733 0.519969 0.083 Uiso 1 1 calc R U . . .
C52 C 1.2647(3) -0.3079(2) 0.4405(2) 0.0607(8) Uani 1 1 d . . . . .
C53 C 1.3582(3) -0.3026(2) 0.3835(3) 0.0678(10) Uani 1 1 d . . . . .
H53 H 1.388351 -0.345417 0.364194 0.081 Uiso 1 1 calc R U . . .
C54 C 1.4078(3) -0.2347(2) 0.3546(3) 0.0649(9) Uani 1 1 d . . . . .
H54 H 1.472940 -0.232159 0.316324 0.078 Uiso 1 1 calc R U . . .
C55 C 1.3635(3) -0.1701(2) 0.3809(2) 0.0555(7) Uani 1 1 d . . . . .
C56 C 1.4100(3) -0.09408(19) 0.3393(2) 0.0532(7) Uani 1 1 d . . . . .
C57 C 1.2742(3) -0.1769(2) 0.4395(2) 0.0609(8) Uani 1 1 d . . . . .
H57 H 1.245674 -0.135023 0.460266 0.073 Uiso 1 1 calc R U . . .
C58 C 1.2244(3) -0.2468(2) 0.4693(2) 0.0647(9) Uani 1 1 d . . . . .
H58 H 1.162156 -0.251208 0.509767 0.078 Uiso 1 1 calc R U . . .
C59 C 0.6299(4) 0.1225(2) -0.1413(2) 0.0695(10) Uani 1 1 d . . . . .
H59 H 0.610995 0.075158 -0.140480 0.083 Uiso 1 1 calc R U . . .
C60 C 0.7974(4) 0.0977(3) -0.2295(3) 0.0747(11) Uani 1 1 d . . . . .
H60A H 0.871595 0.076084 -0.210789 0.112 Uiso 1 1 calc R U . . .
H60B H 0.806942 0.133562 -0.284276 0.112 Uiso 1 1 calc R U . . .
H60C H 0.763793 0.052753 -0.224521 0.112 Uiso 1 1 calc R U . . .
C61 C 0.7592(6) 0.2145(4) -0.1871(4) 0.118(2) Uani 1 1 d . . . . .
H61A H 0.720951 0.263093 -0.225564 0.177 Uiso 1 1 calc R U . . .
H61B H 0.841546 0.208632 -0.202248 0.177 Uiso 1 1 calc R U . . .
H61C H 0.739359 0.219516 -0.135889 0.177 Uiso 1 1 calc R U . . .
C62 C -0.7897(4) -0.0661(2) 0.6176(3) 0.0677(9) Uani 1 1 d . . . . .
H62 H -0.734712 -0.101903 0.650296 0.081 Uiso 1 1 calc R U . . .
C63 C -0.9080(4) -0.0525(3) 0.7334(2) 0.0707(10) Uani 1 1 d . . . . .
H63A H -0.840182 -0.086974 0.757005 0.106 Uiso 1 1 calc R U . . .
H63B H -0.972014 -0.080678 0.756634 0.106 Uiso 1 1 calc R U . . .
H63C H -0.925921 -0.001492 0.742697 0.106 Uiso 1 1 calc R U . . .
C64 C -0.9740(4) 0.0207(2) 0.6041(3) 0.0725(10) Uani 1 1 d . . . . .
H64A H -0.976350 0.075737 0.601151 0.109 Uiso 1 1 calc R U . . .
H64B H -1.047581 0.005371 0.628678 0.109 Uiso 1 1 calc R U . . .
H64C H -0.957183 0.019231 0.551494 0.109 Uiso 1 1 calc R U . . .

loop_
_atom_site_aniso_label
_atom_site_aniso_U_11
_atom_site_aniso_U_22
_atom_site_aniso_U_33
_atom_site_aniso_U_23
_atom_site_aniso_U_13
_atom_site_aniso_U_12
Na1 0.0551(6) 0.0457(6) 0.0433(6) -0.0126(5) -0.0050(5) -0.0116(5)
Zr1 0.04984(17) 0.03562(15) 0.03691(15) -0.01009(11) -0.00572(11) -0.00840(11)
Na2 0.0608(7) 0.0557(7) 0.0430(6) -0.0195(5) -0.0053(5) -0.0086(6)
O1 0.0693(14) 0.0487(12) 0.0455(11) -0.0175(10) -0.0039(10) -0.0024(10)
O2 0.0639(14) 0.0675(15) 0.0660(15) -0.0352(13) -0.0243(12) 0.0072(11)
O3 0.0507(11) 0.0481(11) 0.0392(10) -0.0056(9) -0.0063(8) -0.0137(9)
O4 0.0552(11) 0.0421(10) 0.0385(10) -0.0073(8) -0.0083(8) -0.0130(9)
O5 0.0602(12) 0.0456(11) 0.0420(10) -0.0136(9) -0.0002(9) -0.0170(9)
O6 0.0538(11) 0.0381(10) 0.0425(10) -0.0124(8) -0.0038(8) -0.0128(8)
O7 0.0582(14) 0.097(2) 0.0479(13) -0.0349(13) -0.0107(10) 0.0040(13)
O8 0.0500(11) 0.0447(10) 0.0521(12) -0.0194(9) -0.0084(9) -0.0084(9)
O9 0.0565(12) 0.0565(12) 0.0419(11) -0.0197(10) -0.0077(9) -0.0018(10)
O10 0.0606(12) 0.0493(11) 0.0395(10) -0.0048(9) -0.0109(9) -0.0160(10)
O11 0.0706(15) 0.0498(12) 0.0607(14) -0.0213(11) -0.0204(11) -0.0088(11)
O12 0.0684(14) 0.0430(11) 0.0582(13) -0.0116(10) -0.0083(11) -0.0151(10)
O13 0.114(3) 0.0774(19) 0.0674(18) -0.0274(15) 0.0190(17) -0.0352(18)
O14 0.090(2) 0.0771(18) 0.0719(18) -0.0317(15) 0.0224(15) -0.0381(16)
N1 0.0499(13) 0.0371(11) 0.0506(13) -0.0137(10) -0.0023(10) -0.0126(10)
N2 0.0533(13) 0.0346(11) 0.0500(13) -0.0122(10) -0.0049(10) -0.0089(10)
N3 0.0584(15) 0.0379(12) 0.0597(16) -0.0078(11) -0.0099(12) -0.0143(11)
N4 0.095(2) 0.079(2) 0.0621(19) -0.0307(17) 0.0091(17) -0.042(2)
N5 0.0629(16) 0.0453(14) 0.0561(15) -0.0135(12) -0.0023(12) -0.0163(12)
C1 0.0507(15) 0.0404(14) 0.0489(15) -0.0137(12) -0.0051(12) -0.0129(12)
C2 0.0615(17) 0.0463(15) 0.0440(15) -0.0098(12) -0.0080(13) -0.0201(13)
C3 0.0648(18) 0.0482(16) 0.0444(15) -0.0123(13) -0.0051(13) -0.0217(14)
C4 0.0511(15) 0.0402(14) 0.0473(15) -0.0121(12) -0.0063(12) -0.0135(12)
C5 0.0571(17) 0.0447(15) 0.0499(16) -0.0134(13) -0.0102(13) -0.0141(13)
C6 0.0595(17) 0.0449(15) 0.0437(15) -0.0108(12) -0.0084(13) -0.0137(13)
C7 0.0549(16) 0.0424(14) 0.0535(17) -0.0157(13) -0.0093(13) -0.0104(12)
C8 0.0537(16) 0.0389(14) 0.0503(16) -0.0095(12) -0.0063(13) -0.0082(12)
C9 0.0491(15) 0.0444(15) 0.0571(17) -0.0217(13) -0.0041(13) -0.0108(12)
C10 0.0529(16) 0.0408(14) 0.0454(15) -0.0122(12) -0.0037(12) -0.0106(12)
C11 0.0545(16) 0.0384(14) 0.0536(16) -0.0164(12) -0.0085(13) -0.0092(12)
C12 0.0601(18) 0.0630(19) 0.0480(16) -0.0248(15) -0.0079(14) 0.0010(15)
C13 0.0607(19) 0.066(2) 0.0484(17) -0.0235(15) -0.0132(14) 0.0027(16)
C14 0.0523(16) 0.0456(15) 0.0514(16) -0.0202(13) -0.0097(12) -0.0071(12)
C15 0.0627(19) 0.0448(16) 0.0560(18) -0.0153(14) 0.0028(14) -0.0115(14)
C16 0.071(2) 0.0414(15) 0.0517(17) -0.0093(13) -0.0030(15) -0.0109(14)
C17 0.0502(15) 0.0478(15) 0.0490(15) -0.0203(13) -0.0037(12) -0.0108(12)
C18 0.0528(16) 0.0389(14) 0.0462(15) -0.0102(12) -0.0050(12) -0.0078(12)
C19 0.0573(17) 0.0518(16) 0.0462(15) -0.0117(13) -0.0084(13) -0.0161(14)
C20 0.0583(17) 0.0533(17) 0.0405(14) -0.0084(13) -0.0094(12) -0.0143(14)
C21 0.0528(16) 0.0431(14) 0.0409(14) -0.0093(12) -0.0065(12) -0.0087(12)
C22 0.0550(16) 0.0426(15) 0.0490(16) -0.0064(12) -0.0118(13) -0.0109(12)
C23 0.0556(17) 0.0416(15) 0.0503(16) -0.0042(13) -0.0133(13) -0.0092(12)
C24 0.0513(15) 0.0427(14) 0.0389(13) -0.0110(11) -0.0056(11) -0.0087(12)
C25 0.0497(15) 0.0374(13) 0.0443(14) -0.0131(11) -0.0043(11) -0.0114(11)
C26 0.0545(16) 0.0449(15) 0.0465(15) -0.0145(12) -0.0115(12) -0.0047(12)
C27 0.0572(17) 0.0514(16) 0.0410(14) -0.0160(13) -0.0096(12) -0.0088(13)
C28 0.0514(15) 0.0451(14) 0.0442(14) -0.0171(12) -0.0068(12) -0.0094(12)
C29 0.0516(15) 0.0434(14) 0.0414(14) -0.0121(11) -0.0077(11) -0.0109(12)
C30 0.0532(15) 0.0412(14) 0.0372(13) -0.0093(11) -0.0055(11) -0.0117(12)
C31 0.0540(16) 0.0557(17) 0.0474(16) -0.0243(14) -0.0083(12) -0.0101(13)
C32 0.0452(14) 0.0397(13) 0.0529(16) -0.0180(12) -0.0049(12) -0.0079(11)
C33 0.0581(17) 0.0427(15) 0.0479(16) -0.0128(12) -0.0010(13) -0.0152(13)
C34 0.0579(17) 0.0440(15) 0.0432(14) -0.0134(12) -0.0059(12) -0.0134(12)
C35 0.0467(14) 0.0368(13) 0.0437(14) -0.0115(11) -0.0063(11) -0.0072(11)
C36 0.0544(16) 0.0450(15) 0.0426(14) -0.0142(12) -0.0041(12) -0.0139(12)
C37 0.0532(16) 0.0471(15) 0.0471(15) -0.0174(13) -0.0063(12) -0.0111(12)
C38 0.0509(15) 0.0356(13) 0.0428(14) -0.0120(11) -0.0060(11) -0.0085(11)
C39 0.0589(17) 0.0421(15) 0.0566(18) -0.0152(13) 0.0007(14) -0.0154(13)
C40 0.081(2) 0.0492(17) 0.0548(19) -0.0133(15) 0.0009(16) -0.0224(17)
C41 0.078(2) 0.0503(17) 0.0556(19) -0.0145(15) -0.0075(16) -0.0199(16)
C42 0.0547(16) 0.0445(15) 0.0521(16) -0.0145(13) -0.0038(13) -0.0133(13)
C44 0.0555(16) 0.0392(14) 0.0504(16) -0.0150(12) -0.0050(12) -0.0130(12)
C45 0.0607(18) 0.0518(17) 0.0434(15) -0.0141(13) -0.0016(13) -0.0109(14)
C46 0.0600(17) 0.0473(15) 0.0399(14) -0.0100(12) -0.0057(12) -0.0127(13)
C47 0.0531(15) 0.0369(13) 0.0435(14) -0.0115(11) -0.0041(12) -0.0106(11)
C48 0.0591(17) 0.0423(14) 0.0415(14) -0.0091(12) -0.0051(12) -0.0075(13)
C49 0.0628(18) 0.0382(14) 0.0445(15) -0.0065(12) -0.0081(13) -0.0102(13)
C50 0.0529(15) 0.0368(13) 0.0384(13) -0.0067(11) -0.0087(11) -0.0115(11)
C51 0.064(2) 0.0441(17) 0.082(3) -0.0055(17) -0.0128(18) -0.0080(15)
C52 0.064(2) 0.0453(16) 0.064(2) -0.0072(15) -0.0162(16) -0.0088(14)
C53 0.060(2) 0.0453(17) 0.091(3) -0.0187(18) -0.0103(18) -0.0091(15)
C54 0.0582(19) 0.0464(17) 0.081(2) -0.0134(17) -0.0084(17) -0.0122(14)
C55 0.0588(18) 0.0484(16) 0.0553(18) -0.0070(14) -0.0151(14) -0.0164(14)
C56 0.0602(18) 0.0449(15) 0.0540(17) -0.0129(13) -0.0136(14) -0.0120(13)
C57 0.073(2) 0.061(2) 0.0521(18) -0.0180(15) -0.0126(15) -0.0192(17)
C58 0.064(2) 0.073(2) 0.0462(17) -0.0079(16) -0.0063(14) -0.0182(17)
C59 0.090(3) 0.061(2) 0.0528(19) -0.0146(16) 0.0060(18) -0.0287(19)
C60 0.082(3) 0.079(3) 0.072(2) -0.034(2) -0.002(2) -0.028(2)
C61 0.163(6) 0.122(5) 0.105(4) -0.074(4) 0.052(4) -0.092(4)
C62 0.071(2) 0.0527(19) 0.077(2) -0.0219(18) 0.0044(19) -0.0243(17)
C63 0.083(3) 0.068(2) 0.059(2) -0.0192(18) 0.0013(18) -0.027(2)
C64 0.076(2) 0.056(2) 0.077(3) -0.0110(18) -0.013(2) -0.0176(18)

loop_
_atom_type_symbol
_atom_type_description
_atom_type_scat_dispersion_real
_atom_type_scat_dispersion_imag
_atom_type_scat_source
C C 0.0033 0.0016 'International Tables Vol C Tables 4.2.6.8 and 6.1.1.4'
H H 0.0000 0.0000 'International Tables Vol C Tables 4.2.6.8 and 6.1.1.4'
N N 0.0061 0.0033 'International Tables Vol C Tables 4.2.6.8 and 6.1.1.4'
Na Na 0.0362 0.0249 'International Tables Vol C Tables 4.2.6.8 and 6.1.1.4'
O O 0.0106 0.0060 'International Tables Vol C Tables 4.2.6.8 and 6.1.1.4'
Zr Zr -2.9673 0.5597 'International Tables Vol C Tables 4.2.6.8 and 6.1.1.4'

loop_
_geom_angle_atom_site_label_1
_geom_angle_atom_site_label_2
_geom_angle_atom_site_label_3
_geom_angle
_geom_angle_site_symmetry_1
_geom_angle_site_symmetry_3
_geom_angle_publ_flag
O5 Na1 O9 86.21(9) . 2_556 ?
O5 Na1 O9 104.58(10) . 1_455 ?
O5 Na1 O11 88.18(9) . 1_355 ?
O9 Na1 O9 84.37(9) 1_455 2_556 ?
O11 Na1 O9 85.72(10) 1_355 1_455 ?
O11 Na1 O9 167.02(10) 1_355 2_556 ?
O14 Na1 O5 122.25(12) . . ?
O14 Na1 O9 132.71(12) . 1_455 ?
O14 Na1 O9 91.94(11) . 2_556 ?
O14 Na1 O11 100.95(12) . 1_355 ?
O1 Zr1 O3 76.98(9) 1_645 2_665 ?
O1 Zr1 O4 77.95(9) 1_645 2_665 ?
O1 Zr1 O11 124.63(8) 1_645 1_455 ?
O1 Zr1 O12 71.97(10) 1_645 1_455 ?
O3 Zr1 O4 56.65(8) 2_665 2_665 ?
O3 Zr1 O11 145.24(8) 2_665 1_455 ?
O4 Zr1 O11 145.99(8) 2_665 1_455 ?
O6 Zr1 O1 154.77(9) 1_655 1_645 ?
O6 Zr1 O3 81.36(8) 1_655 2_665 ?
O6 Zr1 O4 79.41(8) 1_655 2_665 ?
O6 Zr1 O8 86.94(9) 1_655 . ?
O6 Zr1 O11 80.60(8) 1_655 1_455 ?
O6 Zr1 O12 133.23(9) 1_655 1_455 ?
O8 Zr1 O1 98.39(9) . 1_645 ?
O8 Zr1 O3 132.93(8) . 2_665 ?
O8 Zr1 O4 76.45(9) . 2_665 ?
O8 Zr1 O11 75.27(8) . 1_455 ?
O8 Zr1 O12 80.00(9) . 1_455 ?
O10 Zr1 O1 98.71(10) . 1_645 ?
O10 Zr1 O3 75.59(8) . 2_665 ?
O10 Zr1 O4 131.81(8) . 2_665 ?
O10 Zr1 O6 88.18(9) . 1_655 ?
O10 Zr1 O8 149.64(9) . . ?
O10 Zr1 O11 74.37(8) . 1_455 ?
O10 Zr1 O12 81.70(9) . 1_455 ?
O12 Zr1 O3 137.90(9) 1_455 2_665 ?
O12 Zr1 O4 138.25(9) 1_455 2_665 ?
O12 Zr1 O11 52.67(9) 1_455 1_455 ?
O2 Na2 O2 79.34(10) 1_645 2_565 ?
O2 Na2 O4 165.02(10) 2_565 2_665 ?
O2 Na2 O4 93.20(9) 1_645 2_665 ?
O7 Na2 O2 130.47(12) . 1_645 ?
O7 Na2 O2 95.52(11) . 2_565 ?
O7 Na2 O4 79.36(9) . 2_665 ?
O7 Na2 O13 133.99(14) . . ?
O13 Na2 O2 95.43(13) . 1_645 ?
O13 Na2 O2 89.43(12) . 2_565 ?
O13 Na2 O4 104.30(12) . 2_665 ?
C17 O1 Zr1 158.0(2) . 1_465 ?
Na2 O2 Na2 100.66(10) 1_465 2_565 ?
C17 O2 Na2 122.8(2) . 1_465 ?
C17 O2 Na2 126.8(2) . 2_565 ?
C24 O3 Zr1 93.75(18) . 2_665 ?
Zr1 O4 Na2 107.64(9) 2_665 2_665 ?
C24 O4 Zr1 91.25(17) . 2_665 ?
C24 O4 Na2 134.73(19) . 2_665 ?
C38 O5 Na1 121.3(2) . . ?
C38 O6 Zr1 140.28(19) . 1_455 ?
C31 O7 Na2 118.7(2) . . ?
C31 O8 Zr1 140.0(2) . . ?
Na1 O9 Na1 95.63(9) 1_655 2_556 ?
C50 O9 Na1 130.6(2) . 2_556 ?
C50 O9 Na1 124.9(2) . 1_655 ?
C50 O10 Zr1 154.7(2) . . ?
Na1 O11 Zr1 115.17(10) 1_755 1_655 ?
C56 O11 Na1 137.9(2) . 1_755 ?
C56 O11 Zr1 85.0(2) . 1_655 ?
C56 O12 Zr1 103.2(2) . 1_655 ?
C59 O13 Na2 121.9(3) . . ?
C62 O14 Na1 129.5(3) . . ?
C9 N1 C4 114.8(2) . . ?
C9 N1 C10 111.0(2) . . ?
C10 N1 C4 112.4(2) . . ?
C7 N2 C1 111.7(2) . . ?
C7 N2 C8 110.7(3) . . ?
C8 N2 C1 115.2(2) . . ?
C42 N3 C39 110.8(3) . . ?
C51 N3 C39 115.5(3) . . ?
C51 N3 C42 115.2(3) . . ?
C59 N4 C60 122.5(4) . . ?
C59 N4 C61 121.1(4) . . ?
C60 N4 C61 116.3(4) . . ?
C62 N5 C63 120.7(4) . . ?
C62 N5 C64 122.0(4) . . ?
C64 N5 C63 117.2(3) . . ?
N2 C1 H1 106.6 . . ?
N2 C1 C2 114.6(2) . . ?
N2 C1 C6 111.8(2) . . ?
C2 C1 H1 106.6 . . ?
C6 C1 H1 106.6 . . ?
C6 C1 C2 110.1(2) . . ?
C1 C2 H2A 109.4 . . ?
C1 C2 H2B 109.4 . . ?
H2A C2 H2B 108.0 . . ?
C3 C2 C1 111.3(3) . . ?
C3 C2 H2A 109.4 . . ?
C3 C2 H2B 109.4 . . ?
C2 C3 H3A 109.8 . . ?
C2 C3 H3B 109.8 . . ?
H3A C3 H3B 108.2 . . ?
C4 C3 C2 109.5(3) . . ?
C4 C3 H3A 109.8 . . ?
C4 C3 H3B 109.8 . . ?
N1 C4 C3 115.2(2) . . ?
N1 C4 H4 106.3 . . ?
N1 C4 C5 112.1(2) . . ?
C3 C4 H4 106.3 . . ?
C5 C4 C3 110.0(2) . . ?
C5 C4 H4 106.3 . . ?
C4 C5 H5A 109.5 . . ?
C4 C5 H5B 109.5 . . ?
H5A C5 H5B 108.1 . . ?
C6 C5 C4 110.5(3) . . ?
C6 C5 H5A 109.5 . . ?
C6 C5 H5B 109.5 . . ?
C1 C6 H6A 109.2 . . ?
C1 C6 H6B 109.2 . . ?
C5 C6 C1 111.8(3) . . ?
C5 C6 H6A 109.2 . . ?
C5 C6 H6B 109.2 . . ?
H6A C6 H6B 107.9 . . ?
N2 C7 H7A 109.0 . . ?
N2 C7 H7B 109.0 . . ?
N2 C7 C11 112.7(3) . . ?
H7A C7 H7B 107.8 . . ?
C11 C7 H7A 109.0 . . ?
C11 C7 H7B 109.0 . . ?
N2 C8 H8A 109.8 . . ?
N2 C8 H8B 109.8 . . ?
N2 C8 C18 109.3(2) . . ?
H8A C8 H8B 108.3 . . ?
C18 C8 H8A 109.8 . . ?
C18 C8 H8B 109.8 . . ?
N1 C9 H9A 109.5 . . ?
N1 C9 H9B 109.5 . . ?
N1 C9 C32 110.8(2) . . ?
H9A C9 H9B 108.1 . . ?
C32 C9 H9A 109.5 . . ?
C32 C9 H9B 109.5 . . ?
N1 C10 H10A 108.9 . . ?
N1 C10 H10B 108.9 . . ?
N1 C10 C25 113.2(2) . . ?
H10A C10 H10B 107.8 . . ?
C25 C10 H10A 108.9 . . ?
C25 C10 H10B 108.9 . . ?
C12 C11 C7 120.2(3) . . ?
C16 C11 C7 121.7(3) . . ?
C16 C11 C12 118.1(3) . . ?
C11 C12 H12 119.5 . . ?
C13 C12 C11 121.1(3) . . ?
C13 C12 H12 119.5 . . ?
C12 C13 H13 119.8 . . ?
C12 C13 C14 120.4(3) . . ?
C14 C13 H13 119.8 . . ?
C13 C14 C17 120.0(3) . . ?
C15 C14 C13 119.2(3) . . ?
C15 C14 C17 120.8(3) . . ?
C14 C15 H15 119.9 . . ?
C14 C15 C16 120.2(3) . . ?
C16 C15 H15 119.9 . . ?
C11 C16 C15 120.8(3) . . ?
C11 C16 H16 119.6 . . ?
C15 C16 H16 119.6 . . ?
O1 C17 C14 114.8(3) . . ?
O2 C17 O1 124.0(3) . . ?
O2 C17 C14 121.1(3) . . ?
C19 C18 C8 119.3(3) . . ?
C23 C18 C8 121.7(3) . . ?
C23 C18 C19 119.0(3) . . ?
C18 C19 H19 120.0 . . ?
C20 C19 C18 120.0(3) . . ?
C20 C19 H19 120.0 . . ?
C19 C20 H20 119.7 . . ?
C19 C20 C21 120.6(3) . . ?
C21 C20 H20 119.7 . . ?
C20 C21 C24 120.0(3) . . ?
C22 C21 C20 119.7(3) . . ?
C22 C21 C24 120.3(3) . . ?
C21 C22 H22 120.4 . . ?
C23 C22 C21 119.3(3) . . ?
C23 C22 H22 120.4 . . ?
C18 C23 C22 121.3(3) . . ?
C18 C23 H23 119.3 . . ?
C22 C23 H23 119.3 . . ?
O3 C24 Zr1 58.04(15) . 2_665 ?
O3 C24 O4 118.1(3) . . ?
O3 C24 C21 120.5(3) . . ?
O4 C24 Zr1 60.25(15) . 2_665 ?
O4 C24 C21 121.4(3) . . ?
C21 C24 Zr1 174.3(2) . 2_665 ?
C26 C25 C10 121.6(3) . . ?
C26 C25 C30 118.3(3) . . ?
C30 C25 C10 120.1(3) . . ?
C25 C26 H26 119.5 . . ?
C27 C26 C25 121.0(3) . . ?
C27 C26 H26 119.5 . . ?
C26 C27 H27 119.8 . . ?
C26 C27 C28 120.3(3) . . ?
C28 C27 H27 119.8 . . ?
C27 C28 C31 119.3(3) . . ?
C29 C28 C27 119.2(3) . . ?
C29 C28 C31 121.4(3) . . ?
C28 C29 H29 120.2 . . ?
C30 C29 C28 119.6(3) . . ?
C30 C29 H29 120.2 . . ?
C25 C30 H30 119.2 . . ?
C29 C30 C25 121.5(3) . . ?
C29 C30 H30 119.2 . . ?
O7 C31 O8 122.9(3) . . ?
O7 C31 C28 119.8(3) . . ?
O8 C31 C28 117.3(3) . . ?
C33 C32 C9 119.4(3) . . ?
C37 C32 C9 122.3(3) . . ?
C37 C32 C33 118.3(3) . . ?
C32 C33 H33 119.5 . . ?
C34 C33 C32 121.0(3) . . ?
C34 C33 H33 119.5 . . ?
C33 C34 H34 120.0 . . ?
C33 C34 C35 119.9(3) . . ?
C35 C34 H34 120.0 . . ?
C34 C35 C38 120.5(3) . . ?
C36 C35 C34 119.3(3) . . ?
C36 C35 C38 120.2(3) . . ?
C35 C36 H36 120.0 . . ?
C35 C36 C37 120.1(3) . . ?
C37 C36 H36 120.0 . . ?
C32 C37 C36 121.3(3) . . ?
C32 C37 H37 119.4 . . ?
C36 C37 H37 119.4 . . ?
O5 C38 O6 123.2(3) . . ?
O5 C38 C35 120.1(3) . . ?
O6 C38 C35 116.8(3) . . ?
N3 C39 H39 105.9 . . ?
N3 C39 C40 114.4(3) . . ?
N3 C39 C41 114.1(3) . . ?
C40 C39 H39 105.9 . . ?
C41 C39 H39 105.9 . . ?
C41 C39 C40 109.9(3) . . ?
C39 C40 H40A 109.6 . . ?
C39 C40 H40B 109.6 . . ?
H40A C40 H40B 108.1 . . ?
C41 C40 C39 110.2(3) 2_746 . ?
C41 C40 H40A 109.6 2_746 . ?
C41 C40 H40B 109.6 2_746 . ?
C39 C41 C40 111.2(3) . 2_746 ?
C39 C41 H41A 109.4 . . ?
C39 C41 H41B 109.4 . . ?
C40 C41 H41A 109.4 2_746 . ?
C40 C41 H41B 109.4 2_746 . ?
H41A C41 H41B 108.0 . . ?
N3 C42 H42A 108.5 . . ?
N3 C42 H42B 108.5 . . ?
N3 C42 C44 115.1(3) . . ?
H42A C42 H42B 107.5 . . ?
C44 C42 H42A 108.5 . . ?
C44 C42 H42B 108.5 . . ?
C45 C44 C42 118.3(3) . . ?
C45 C44 C49 118.5(3) . . ?
C49 C44 C42 123.2(3) . . ?
C44 C45 H45 119.3 . . ?
C46 C45 C44 121.4(3) . . ?
C46 C45 H45 119.3 . . ?
C45 C46 H46 120.0 . . ?
C45 C46 C47 119.9(3) . . ?
C47 C46 H46 120.0 . . ?
C46 C47 C50 119.1(3) . . ?
C48 C47 C46 119.5(3) . . ?
C48 C47 C50 121.3(3) . . ?
C47 C48 H48 120.0 . . ?
C47 C48 C49 120.0(3) . . ?
C49 C48 H48 120.0 . . ?
C44 C49 C48 120.7(3) . . ?
C44 C49 H49 119.7 . . ?
C48 C49 H49 119.7 . . ?
O9 C50 O10 122.7(3) . . ?
O9 C50 C47 122.0(3) . . ?
O10 C50 C47 115.3(3) . . ?
N3 C51 H51A 109.0 . . ?
N3 C51 H51B 109.0 . . ?
N3 C51 C52 112.9(3) . . ?
H51A C51 H51B 107.8 . . ?
C52 C51 H51A 109.0 . . ?
C52 C51 H51B 109.0 . . ?
C53 C52 C51 118.8(4) . . ?
C58 C52 C51 121.8(4) . . ?
C58 C52 C53 119.2(3) . . ?
C52 C53 H53 120.0 . . ?
C52 C53 C54 120.0(4) . . ?
C54 C53 H53 120.0 . . ?
C53 C54 H54 119.5 . . ?
C53 C54 C55 121.1(4) . . ?
C55 C54 H54 119.5 . . ?
C54 C55 C56 118.2(3) . . ?
C57 C55 C54 118.8(3) . . ?
C57 C55 C56 122.8(3) . . ?
O11 C56 Zr1 68.72(19) . 1_655 ?
O11 C56 O12 118.8(3) . . ?
O11 C56 C55 124.6(3) . . ?
O12 C56 Zr1 50.29(16) . 1_655 ?
O12 C56 C55 116.5(3) . . ?
C55 C56 Zr1 165.6(2) . 1_655 ?
C55 C57 H57 120.2 . . ?
C55 C57 C58 119.7(4) . . ?
C58 C57 H57 120.2 . . ?
C52 C58 C57 121.1(4) . . ?
C52 C58 H58 119.5 . . ?
C57 C58 H58 119.5 . . ?
O13 C59 N4 124.7(4) . . ?
O13 C59 H59 117.7 . . ?
N4 C59 H59 117.7 . . ?
N4 C60 H60A 109.5 . . ?
N4 C60 H60B 109.5 . . ?
N4 C60 H60C 109.5 . . ?
H60A C60 H60B 109.5 . . ?
H60A C60 H60C 109.5 . . ?
H60B C60 H60C 109.5 . . ?
N4 C61 H61A 109.5 . . ?
N4 C61 H61B 109.5 . . ?
N4 C61 H61C 109.5 . . ?
H61A C61 H61B 109.5 . . ?
H61A C61 H61C 109.5 . . ?
H61B C61 H61C 109.5 . . ?
O14 C62 N5 123.1(4) . . ?
O14 C62 H62 118.5 . . ?
N5 C62 H62 118.5 . . ?
N5 C63 H63A 109.5 . . ?
N5 C63 H63B 109.5 . . ?
N5 C63 H63C 109.5 . . ?
H63A C63 H63B 109.5 . . ?
H63A C63 H63C 109.5 . . ?
H63B C63 H63C 109.5 . . ?
N5 C64 H64A 109.5 . . ?
N5 C64 H64B 109.5 . . ?
N5 C64 H64C 109.5 . . ?
H64A C64 H64B 109.5 . . ?
H64A C64 H64C 109.5 . . ?
H64B C64 H64C 109.5 . . ?

loop_
_geom_bond_atom_site_label_1
_geom_bond_atom_site_label_2
_geom_bond_distance
_geom_bond_site_symmetry_2
_geom_bond_publ_flag
Na1 O5 2.272(3) . ?
Na1 O9 2.371(3) 1_455 ?
Na1 O9 2.379(3) 2_556 ?
Na1 O11 2.323(3) 1_355 ?
Na1 O14 2.264(3) . ?
Zr1 O1 2.088(2) 1_645 ?
Zr1 O3 2.276(2) 2_665 ?
Zr1 O4 2.325(2) 2_665 ?
Zr1 O6 2.073(2) 1_655 ?
Zr1 O8 2.084(2) . ?
Zr1 O10 2.065(2) . ?
Zr1 O11 2.618(3) 1_455 ?
Zr1 O12 2.212(2) 1_455 ?
Na2 O2 2.314(3) 1_645 ?
Na2 O2 2.386(3) 2_565 ?
Na2 O4 2.498(2) 2_665 ?
Na2 O7 2.263(3) . ?
Na2 O13 2.289(3) . ?
O1 C17 1.269(4) . ?
O2 C17 1.228(4) . ?
O3 C24 1.268(4) . ?
O4 C24 1.278(4) . ?
O5 C38 1.240(4) . ?
O6 C38 1.291(3) . ?
O7 C31 1.226(4) . ?
O8 C31 1.299(4) . ?
O9 C50 1.226(4) . ?
O10 C50 1.287(3) . ?
O11 C56 1.243(4) . ?
O12 C56 1.282(4) . ?
O13 C59 1.245(5) . ?
O14 C62 1.254(5) . ?
N1 C4 1.472(4) . ?
N1 C9 1.460(4) . ?
N1 C10 1.460(4) . ?
N2 C1 1.477(4) . ?
N2 C7 1.458(4) . ?
N2 C8 1.463(4) . ?
N3 C39 1.468(4) . ?
N3 C42 1.451(4) . ?
N3 C51 1.447(5) . ?
N4 C59 1.297(5) . ?
N4 C60 1.454(5) . ?
N4 C61 1.458(6) . ?
N5 C62 1.308(5) . ?
N5 C63 1.462(5) . ?
N5 C64 1.441(5) . ?
C1 H1 1.0000 . ?
C1 C2 1.532(4) . ?
C1 C6 1.530(4) . ?
C2 H2A 0.9900 . ?
C2 H2B 0.9900 . ?
C2 C3 1.531(4) . ?
C3 H3A 0.9900 . ?
C3 H3B 0.9900 . ?
C3 C4 1.528(4) . ?
C4 H4 1.0000 . ?
C4 C5 1.528(4) . ?
C5 H5A 0.9900 . ?
C5 H5B 0.9900 . ?
C5 C6 1.526(4) . ?
C6 H6A 0.9900 . ?
C6 H6B 0.9900 . ?
C7 H7A 0.9900 . ?
C7 H7B 0.9900 . ?
C7 C11 1.504(4) . ?
C8 H8A 0.9900 . ?
C8 H8B 0.9900 . ?
C8 C18 1.522(4) . ?
C9 H9A 0.9900 . ?
C9 H9B 0.9900 . ?
C9 C32 1.513(4) . ?
C10 H10A 0.9900 . ?
C10 H10B 0.9900 . ?
C10 C25 1.511(4) . ?
C11 C12 1.388(5) . ?
C11 C16 1.388(5) . ?
C12 H12 0.9500 . ?
C12 C13 1.383(5) . ?
C13 H13 0.9500 . ?
C13 C14 1.384(5) . ?
C14 C15 1.381(5) . ?
C14 C17 1.492(4) . ?
C15 H15 0.9500 . ?
C15 C16 1.394(5) . ?
C16 H16 0.9500 . ?
C18 C19 1.397(4) . ?
C18 C23 1.386(5) . ?
C19 H19 0.9500 . ?
C19 C20 1.384(4) . ?
C20 H20 0.9500 . ?
C20 C21 1.393(5) . ?
C21 C22 1.392(4) . ?
C21 C24 1.483(4) . ?
C22 H22 0.9500 . ?
C22 C23 1.390(4) . ?
C23 H23 0.9500 . ?
C25 C26 1.392(4) . ?
C25 C30 1.394(4) . ?
C26 H26 0.9500 . ?
C26 C27 1.376(4) . ?
C27 H27 0.9500 . ?
C27 C28 1.404(4) . ?
C28 C29 1.390(4) . ?
C28 C31 1.494(4) . ?
C29 H29 0.9500 . ?
C29 C30 1.386(4) . ?
C30 H30 0.9500 . ?
C32 C33 1.391(4) . ?
C32 C37 1.385(4) . ?
C33 H33 0.9500 . ?
C33 C34 1.385(4) . ?
C34 H34 0.9500 . ?
C34 C35 1.398(4) . ?
C35 C36 1.382(4) . ?
C35 C38 1.497(4) . ?
C36 H36 0.9500 . ?
C36 C37 1.387(4) . ?
C37 H37 0.9500 . ?
C39 H39 1.0000 . ?
C39 C40 1.547(5) . ?
C39 C41 1.484(5) . ?
C40 H40A 0.9900 . ?
C40 H40B 0.9900 . ?
C40 C41 1.544(5) 2_746 ?
C41 H41A 0.9900 . ?
C41 H41B 0.9900 . ?
C42 H42A 0.9900 . ?
C42 H42B 0.9900 . ?
C42 C44 1.519(4) . ?
C44 C45 1.388(5) . ?
C44 C49 1.393(4) . ?
C45 H45 0.9500 . ?
C45 C46 1.377(5) . ?
C46 H46 0.9500 . ?
C46 C47 1.401(4) . ?
C47 C48 1.379(4) . ?
C47 C50 1.496(4) . ?
C48 H48 0.9500 . ?
C48 C49 1.398(4) . ?
C49 H49 0.9500 . ?
C51 H51A 0.9900 . ?
C51 H51B 0.9900 . ?
C51 C52 1.527(5) . ?
C52 C53 1.385(6) . ?
C52 C58 1.366(6) . ?
C53 H53 0.9500 . ?
C53 C54 1.388(5) . ?
C54 H54 0.9500 . ?
C54 C55 1.400(5) . ?
C55 C56 1.493(4) . ?
C55 C57 1.368(5) . ?
C57 H57 0.9500 . ?
C57 C58 1.422(5) . ?
C58 H58 0.9500 . ?
C59 H59 0.9500 . ?
C60 H60A 0.9800 . ?
C60 H60B 0.9800 . ?
C60 H60C 0.9800 . ?
C61 H61A 0.9800 . ?
C61 H61B 0.9800 . ?
C61 H61C 0.9800 . ?
C62 H62 0.9500 . ?
C63 H63A 0.9800 . ?
C63 H63B 0.9800 . ?
C63 H63C 0.9800 . ?
C64 H64A 0.9800 . ?
C64 H64B 0.9800 . ?
C64 H64C 0.9800 . ?

loop_
_geom_torsion_atom_site_label_1
_geom_torsion_atom_site_label_2
_geom_torsion_atom_site_label_3
_geom_torsion_atom_site_label_4
_geom_torsion
_geom_torsion_site_symmetry_1
_geom_torsion_site_symmetry_2
_geom_torsion_site_symmetry_3
_geom_torsion_site_symmetry_4
_geom_torsion_publ_flag
Na1 O5 C38 O6 66.7(4) . . . . ?
Na1 O5 C38 C35 -113.7(3) . . . . ?
Na1 O9 C50 O10 28.5(4) 1_655 . . . ?
Na1 O9 C50 O10 -110.5(3) 2_556 . . . ?
Na1 O9 C50 C47 -154.1(2) 1_655 . . . ?
Na1 O9 C50 C47 66.9(4) 2_556 . . . ?
Na1 O11 C56 Zr1 -122.7(3) 1_755 . . 1_655 ?
Na1 O11 C56 O12 -118.3(3) 1_755 . . . ?
Na1 O11 C56 C55 63.5(5) 1_755 . . . ?
Na1 O14 C62 N5 122.7(4) . . . . ?
Zr1 O1 C17 O2 26.8(8) 1_465 . . . ?
Zr1 O1 C17 C14 -154.5(5) 1_465 . . . ?
Zr1 O3 C24 O4 5.0(3) 2_665 . . . ?
Zr1 O3 C24 C21 -173.6(2) 2_665 . . . ?
Zr1 O4 C24 O3 -4.9(3) 2_665 . . . ?
Zr1 O4 C24 C21 173.7(3) 2_665 . . . ?
Zr1 O6 C38 O5 -75.3(4) 1_455 . . . ?
Zr1 O6 C38 C35 105.1(3) 1_455 . . . ?
Zr1 O8 C31 O7 84.7(4) . . . . ?
Zr1 O8 C31 C28 -97.1(4) . . . . ?
Zr1 O10 C50 O9 -69.2(6) . . . . ?
Zr1 O10 C50 C47 113.3(5) . . . . ?
Zr1 O11 C56 O12 4.4(3) 1_655 . . . ?
Zr1 O11 C56 C55 -173.8(3) 1_655 . . . ?
Zr1 O12 C56 O11 -5.4(4) 1_655 . . . ?
Zr1 O12 C56 C55 173.0(2) 1_655 . . . ?
Na2 O2 C17 O1 -133.9(3) 2_565 . . . ?
Na2 O2 C17 O1 5.2(5) 1_465 . . . ?
Na2 O2 C17 C14 47.4(4) 2_565 . . . ?
Na2 O2 C17 C14 -173.4(2) 1_465 . . . ?
Na2 O4 C24 Zr1 116.6(2) 2_665 . . 2_665 ?
Na2 O4 C24 O3 111.7(3) 2_665 . . . ?
Na2 O4 C24 C21 -69.7(4) 2_665 . . . ?
Na2 O7 C31 O8 -18.6(4) . . . . ?
Na2 O7 C31 C28 163.3(2) . . . . ?
Na2 O13 C59 N4 -144.9(4) . . . . ?
N1 C4 C5 C6 -172.0(2) . . . . ?
N1 C9 C32 C33 -57.6(4) . . . . ?
N1 C9 C32 C37 122.2(3) . . . . ?
N1 C10 C25 C26 -23.0(4) . . . . ?
N1 C10 C25 C30 157.6(3) . . . . ?
N2 C1 C2 C3 176.9(3) . . . . ?
N2 C1 C6 C5 -176.8(2) . . . . ?
N2 C7 C11 C12 -64.5(4) . . . . ?
N2 C7 C11 C16 118.0(3) . . . . ?
N2 C8 C18 C19 -49.3(4) . . . . ?
N2 C8 C18 C23 128.1(3) . . . . ?
N3 C39 C40 C41 -173.0(3) . . . 2_746 ?
N3 C39 C41 C40 172.2(3) . . . 2_746 ?
N3 C42 C44 C45 -167.3(3) . . . . ?
N3 C42 C44 C49 14.2(4) . . . . ?
N3 C51 C52 C53 -122.9(4) . . . . ?
N3 C51 C52 C58 52.3(5) . . . . ?
C1 N2 C7 C11 -73.8(3) . . . . ?
C1 N2 C8 C18 164.5(3) . . . . ?
C1 C2 C3 C4 58.7(4) . . . . ?
C2 C1 C6 C5 54.5(3) . . . . ?
C2 C3 C4 N1 172.7(3) . . . . ?
C2 C3 C4 C5 -59.5(3) . . . . ?
C3 C4 C5 C6 58.4(3) . . . . ?
C4 N1 C9 C32 159.9(3) . . . . ?
C4 N1 C10 C25 -66.3(3) . . . . ?
C4 C5 C6 C1 -56.2(3) . . . . ?
C6 C1 C2 C3 -55.9(3) . . . . ?
C7 N2 C1 C2 -71.6(3) . . . . ?
C7 N2 C1 C6 162.1(3) . . . . ?
C7 N2 C8 C18 -67.6(3) . . . . ?
C7 C11 C12 C13 -174.2(3) . . . . ?
C7 C11 C16 C15 172.4(3) . . . . ?
C8 N2 C1 C2 55.9(4) . . . . ?
C8 N2 C1 C6 -70.4(3) . . . . ?
C8 N2 C7 C11 156.3(3) . . . . ?
C8 C18 C19 C20 175.0(3) . . . . ?
C8 C18 C23 C22 -175.1(3) . . . . ?
C9 N1 C4 C3 50.0(4) . . . . ?
C9 N1 C4 C5 -76.9(3) . . . . ?
C9 N1 C10 C25 163.6(2) . . . . ?
C9 C32 C33 C34 178.6(3) . . . . ?
C9 C32 C37 C36 -179.6(3) . . . . ?
C10 N1 C4 C3 -78.1(3) . . . . ?
C10 N1 C4 C5 155.0(3) . . . . ?
C10 N1 C9 C32 -71.3(3) . . . . ?
C10 C25 C26 C27 179.8(3) . . . . ?
C10 C25 C30 C29 178.9(3) . . . . ?
C11 C12 C13 C14 1.6(6) . . . . ?
C12 C11 C16 C15 -5.2(5) . . . . ?
C12 C13 C14 C15 -4.9(5) . . . . ?
C12 C13 C14 C17 173.7(3) . . . . ?
C13 C14 C15 C16 3.1(5) . . . . ?
C13 C14 C17 O1 -143.9(3) . . . . ?
C13 C14 C17 O2 34.9(5) . . . . ?
C14 C15 C16 C11 1.9(5) . . . . ?
C15 C14 C17 O1 34.7(4) . . . . ?
C15 C14 C17 O2 -146.6(3) . . . . ?
C16 C11 C12 C13 3.4(5) . . . . ?
C17 C14 C15 C16 -175.4(3) . . . . ?
C18 C19 C20 C21 0.3(5) . . . . ?
C19 C18 C23 C22 2.3(5) . . . . ?
C19 C20 C21 C22 2.1(5) . . . . ?
C19 C20 C21 C24 -179.4(3) . . . . ?
C20 C21 C22 C23 -2.3(5) . . . . ?
C20 C21 C24 O3 3.8(5) . . . . ?
C20 C21 C24 O4 -174.8(3) . . . . ?
C21 C22 C23 C18 0.1(5) . . . . ?
C22 C21 C24 O3 -177.8(3) . . . . ?
C22 C21 C24 O4 3.7(5) . . . . ?
C23 C18 C19 C20 -2.4(5) . . . . ?
C24 C21 C22 C23 179.3(3) . . . . ?
C25 C26 C27 C28 1.1(5) . . . . ?
C26 C25 C30 C29 -0.6(4) . . . . ?
C26 C27 C28 C29 0.0(5) . . . . ?
C26 C27 C28 C31 -178.5(3) . . . . ?
C27 C28 C29 C30 -1.2(4) . . . . ?
C27 C28 C31 O7 4.6(5) . . . . ?
C27 C28 C31 O8 -173.6(3) . . . . ?
C28 C29 C30 C25 1.6(4) . . . . ?
C29 C28 C31 O7 -173.9(3) . . . . ?
C29 C28 C31 O8 7.9(4) . . . . ?
C30 C25 C26 C27 -0.8(5) . . . . ?
C31 C28 C29 C30 177.2(3) . . . . ?
C32 C33 C34 C35 0.7(5) . . . . ?
C33 C32 C37 C36 0.1(5) . . . . ?
C33 C34 C35 C36 0.8(5) . . . . ?
C33 C34 C35 C38 -178.5(3) . . . . ?
C34 C35 C36 C37 -1.9(5) . . . . ?
C34 C35 C38 O5 -162.6(3) . . . . ?
C34 C35 C38 O6 17.0(4) . . . . ?
C35 C36 C37 C32 1.4(5) . . . . ?
C36 C35 C38 O5 18.1(4) . . . . ?
C36 C35 C38 O6 -162.3(3) . . . . ?
C37 C32 C33 C34 -1.2(5) . . . . ?
C38 C35 C36 C37 177.4(3) . . . . ?
C39 N3 C42 C44 79.5(3) . . . . ?
C39 N3 C51 C52 176.8(3) . . . . ?
C40 C39 C41 C40 -57.7(5) . . . 2_746 ?
C41 C39 C40 C41 57.1(5) . . . 2_746 ?
C42 N3 C39 C40 75.4(4) . . . . ?
C42 N3 C39 C41 -156.7(3) . . . . ?
C42 N3 C51 C52 45.5(5) . . . . ?
C42 C44 C45 C46 -178.3(3) . . . . ?
C42 C44 C49 C48 178.3(3) . . . . ?
C44 C45 C46 C47 -0.4(5) . . . . ?
C45 C44 C49 C48 -0.2(5) . . . . ?
C45 C46 C47 C48 0.5(5) . . . . ?
C45 C46 C47 C50 -179.6(3) . . . . ?
C46 C47 C48 C49 -0.5(5) . . . . ?
C46 C47 C50 O9 -178.4(3) . . . . ?
C46 C47 C50 O10 -0.8(4) . . . . ?
C47 C48 C49 C44 0.3(5) . . . . ?
C48 C47 C50 O9 1.5(5) . . . . ?
C48 C47 C50 O10 179.0(3) . . . . ?
C49 C44 C45 C46 0.3(5) . . . . ?
C50 C47 C48 C49 179.7(3) . . . . ?
C51 N3 C39 C40 -57.9(4) . . . . ?
C51 N3 C39 C41 69.9(4) . . . . ?
C51 N3 C42 C44 -147.0(3) . . . . ?
C51 C52 C53 C54 173.4(4) . . . . ?
C51 C52 C58 C57 -172.7(3) . . . . ?
C52 C53 C54 C55 -1.4(6) . . . . ?
C53 C52 C58 C57 2.4(6) . . . . ?
C53 C54 C55 C56 -171.1(4) . . . . ?
C53 C54 C55 C57 4.2(6) . . . . ?
C54 C55 C56 Zr1 24.6(11) . . . 1_655 ?
C54 C55 C56 O11 -179.2(3) . . . . ?
C54 C55 C56 O12 2.5(5) . . . . ?
C54 C55 C57 C58 -3.6(5) . . . . ?
C55 C57 C58 C52 0.4(6) . . . . ?
C56 C55 C57 C58 171.4(3) . . . . ?
C57 C55 C56 Zr1 -150.5(8) . . . 1_655 ?
C57 C55 C56 O11 5.8(5) . . . . ?
C57 C55 C56 O12 -172.5(3) . . . . ?
C58 C52 C53 C54 -1.9(6) . . . . ?
C60 N4 C59 O13 -179.0(4) . . . . ?
C61 N4 C59 O13 0.9(8) . . . . ?
C63 N5 C62 O14 -177.1(3) . . . . ?
C64 N5 C62 O14 -1.3(6) . . . . ?

loop_
_smtbx_masks_void_nr
_smtbx_masks_void_average_x
_smtbx_masks_void_average_y
_smtbx_masks_void_average_z
_smtbx_masks_void_volume
_smtbx_masks_void_count_electrons
_smtbx_masks_void_content
1 0.000 0.000 0.000 175.9 35.9 ?
2 0.500 0.500 -0.055 971.8 84.9 ?
